data_7716584
loop_
_publ_author_name
'Massoud, Salah S.'
'Mautner, Franz A.'
'Louka, Febee R.'
'Salem, Nahed M. H.'
'Fischer, Roland C.'
'Torvisco, Ana'
'Van&#x10d;o, J&#xe1;n'
'Belza, Jan'
'Dvo&#x159;&#xe1;k, Zden&#x11b;k'
'Tr&#xe1;vn&#xed;&#x10d;ek, Zden&#x11b;k'

_publ_section_title
;
 Structurally diverse zinc(II) complexes containing tripodal tetradentate
 phenoxido-amines with promising antiproliferative effects.
;
_journal_issue 29
_journal_name_full 'Dalton transactions (Cambridge, England : 2003)'
_journal_page_first 12261
_journal_page_last 12280
_journal_paper_doi 10.1039/d4dt00942h
_journal_volume 53
_journal_year 2024
_chemical_formula_moiety 'C29 H44 N2 O2 Zn'
_chemical_formula_sum 'C29 H44 N2 O2 Zn'
_chemical_formula_weight 518.03
_space_group_crystal_system monoclinic
_space_group_IT_number 14
_space_group_name_Hall '-P 2ybc'
_space_group_name_H-M_alt 'P 1 21/c 1'
_atom_sites_solution_hydrogens geom
_atom_sites_solution_primary iterative
_audit_creation_method SHELXL-2018/3
_audit_update_record
;
2024-02-23 deposited with the CCDC.	2024-07-09 downloaded from the CCDC.
;
_cell_angle_alpha 90
_cell_angle_beta 107.138(2)
_cell_angle_gamma 90
_cell_formula_units_Z 4
_cell_length_a 9.6545(4)
_cell_length_b 20.8357(11)
_cell_length_c 14.6654(7)
_cell_measurement_reflns_used 9786
_cell_measurement_temperature 100(2)
_cell_measurement_theta_max 31.75
_cell_measurement_theta_min 2.21
_cell_volume 2819.1(2)
_computing_cell_refinement 'SAINT V8.38A (Bruker AXS Inc., 2017)'
_computing_data_collection 'Bruker APEX2'
_computing_data_reduction 'SAINT V8.38A (Bruker AXS Inc., 2017)'
_computing_molecular_graphics 'shelXle (C.B. Huebschle, rev 924)'
_computing_publication_material 'Bruker SHELXTL'
_computing_structure_refinement 'SHELXL-2018/3 (Sheldrick, 2018)'
_computing_structure_solution 'SHELXT 2014/5 (Sheldrick, 2014)'
_diffrn_ambient_temperature 100(2)
_diffrn_detector 'Bruker APEX2 area detector'
_diffrn_detector_type 'CCD area detector'
_diffrn_measured_fraction_theta_full 0.995
_diffrn_measured_fraction_theta_max 0.995
_diffrn_measurement_device 'three-circle diffractometer'
_diffrn_measurement_device_type 'Bruker APEX-II CCD'
_diffrn_measurement_method '\f and \w scans'
_diffrn_radiation_monochromator 'multilayer monochromator'
_diffrn_radiation_probe x-ray
_diffrn_radiation_source 'Incoatec microfocus sealed tube'
_diffrn_radiation_type MoK\a
_diffrn_radiation_wavelength 0.71073
_diffrn_reflns_av_R_equivalents 0.1016
_diffrn_reflns_av_unetI/netI 0.0388
_diffrn_reflns_Laue_measured_fraction_full 0.995
_diffrn_reflns_Laue_measured_fraction_max 0.995
_diffrn_reflns_limit_h_max 11
_diffrn_reflns_limit_h_min -11
_diffrn_reflns_limit_k_max 24
_diffrn_reflns_limit_k_min -24
_diffrn_reflns_limit_l_max 17
_diffrn_reflns_limit_l_min -17
_diffrn_reflns_number 85265
_diffrn_reflns_point_group_measured_fraction_full 0.995
_diffrn_reflns_point_group_measured_fraction_max 0.995
_diffrn_reflns_theta_full 24.991
_diffrn_reflns_theta_max 24.991
_diffrn_reflns_theta_min 2.414
_diffrn_source 'microfocus sealed X-ray tube'
_diffrn_source_type 'Incoatec I\ms'
_exptl_absorpt_coefficient_mu 0.897
_exptl_absorpt_correction_T_max 0.7465
_exptl_absorpt_correction_T_min 0.3145
_exptl_absorpt_correction_type multi-scan
_exptl_absorpt_process_details
;
 SADABS 2016/2: Krause, L., Herbst-Irmer, R., Sheldrick G.M. & Stalke D.,
 J. Appl. Cryst. 48 (2015) 3-10
;
_exptl_crystal_colour colourless
_exptl_crystal_density_diffrn 1.221
_exptl_crystal_description block
_exptl_crystal_F_000 1112
_exptl_crystal_size_max 0.070
_exptl_crystal_size_mid 0.050
_exptl_crystal_size_min 0.050
_refine_diff_density_max 0.642
_refine_diff_density_min -0.518
_refine_diff_density_rms 0.067
_refine_ls_extinction_method none
_refine_ls_goodness_of_fit_ref 1.052
_refine_ls_hydrogen_treatment constr
_refine_ls_matrix_type full
_refine_ls_number_parameters 317
_refine_ls_number_reflns 4946
_refine_ls_number_restraints 0
_refine_ls_restrained_S_all 1.052
_refine_ls_R_factor_all 0.0438
_refine_ls_R_factor_gt 0.0354
_refine_ls_shift/su_max 0.004
_refine_ls_shift/su_mean 0.000
_refine_ls_structure_factor_coef Fsqd
_refine_ls_weighting_details 'w=1/[\s^2^(Fo^2^)+(0.0412P)^2^+3.2049P] where P=(Fo^2^+2Fc^2^)/3'
_refine_ls_weighting_scheme calc
_refine_ls_wR_factor_gt 0.0894
_refine_ls_wR_factor_ref 0.0967
_reflns_Friedel_coverage 0.000
_reflns_number_gt 4267
_reflns_number_total 4946
_reflns_threshold_expression 'I > 2\s(I)'
_publcif_datablock.id {242c994a-6f8e-4660-9fc2-20fcd5208a77}

_cod_data_source_file d4dt00942h2.cif
_cod_data_source_block AT1257_0m_a
_cod_depositor_comments 'Adding full bibliography for 7716581--7716586.cif.'
_cod_original_sg_symbol_H-M 'P 21/c'
_cod_database_code 7716584
_shelx_shelxl_version_number 2018/3
_shelx_space_group_comment
;
The symmetry employed for this shelxl refinement is uniquely defined
by the following loop, which should always be used as a source of
symmetry information in preference to the above space-group names.
They are only intended as comments.
;
_shelx_estimated_absorpt_t_min 0.940
_shelx_estimated_absorpt_t_max 0.956
_publcif_funding_html
;
;

loop_
_space_group_symop_operation_xyz
'x, y, z'
'-x, y+1/2, -z+1/2'
'-x, -y, -z'
'x, -y-1/2, z-1/2'

loop_
_atom_site_label
_atom_site_type_symbol
_atom_site_fract_x
_atom_site_fract_y
_atom_site_fract_z
_atom_site_U_iso_or_equiv
_atom_site_adp_type
_atom_site_occupancy
_atom_site_site_symmetry_order
_atom_site_calc_flag
_atom_site_refinement_flags_posn
_atom_site_refinement_flags_adp
_atom_site_refinement_flags_occupancy
_atom_site_disorder_assembly
_atom_site_disorder_group
Zn1 Zn 0.28634(3) 0.22870(2) 0.32847(2) 0.01307(10) Uani 1 1 d . . . . .
O1 O 0.17258(16) 0.30386(8) 0.32489(11) 0.0149(3) Uani 1 1 d . . . . .
O2 O 0.28539(16) 0.18647(8) 0.21418(11) 0.0154(3) Uani 1 1 d . . . . .
N1 N 0.2766(2) 0.17251(10) 0.44186(13) 0.0179(4) Uani 1 1 d . . . . .
N2 N 0.4897(2) 0.26871(9) 0.36746(13) 0.0131(4) Uani 1 1 d . . . . .
C1 C 0.2147(2) 0.35385(11) 0.28271(15) 0.0127(5) Uani 1 1 d . . . . .
C2 C 0.1131(2) 0.38950(11) 0.21039(16) 0.0163(5) Uani 1 1 d . . . . .
C3 C 0.1644(3) 0.44057(12) 0.16841(17) 0.0198(5) Uani 1 1 d . . . . .
H3 H 0.096375 0.464734 0.120787 0.024 Uiso 1 1 calc R U . . .
C4 C 0.3101(3) 0.45835(12) 0.19221(16) 0.0197(5) Uani 1 1 d . . . . .
C5 C 0.4073(3) 0.42380(12) 0.26410(16) 0.0181(5) Uani 1 1 d . . . . .
H5 H 0.506993 0.435111 0.282513 0.022 Uiso 1 1 calc R U . . .
C6 C 0.3617(2) 0.37282(11) 0.30992(15) 0.0155(5) Uani 1 1 d . . . . .
C7 C 0.3598(3) 0.51314(13) 0.14163(19) 0.0280(6) Uani 1 1 d . . . . .
H7A H 0.358891 0.499324 0.077578 0.042 Uiso 1 1 calc R U . . .
H7B H 0.458407 0.525771 0.177980 0.042 Uiso 1 1 calc R U . . .
H7C H 0.294339 0.549783 0.136605 0.042 Uiso 1 1 calc R U . . .
C8 C -0.0477(3) 0.36986(13) 0.17966(17) 0.0216(5) Uani 1 1 d . . . . .
C9 C -0.1407(3) 0.41530(17) 0.1032(2) 0.0409(8) Uani 1 1 d . . . . .
H9A H -0.132325 0.459145 0.128451 0.061 Uiso 1 1 calc R U . . .
H9B H -0.242247 0.401618 0.086007 0.061 Uiso 1 1 calc R U . . .
H9C H -0.106729 0.414086 0.046524 0.061 Uiso 1 1 calc R U . . .
C10 C -0.1074(3) 0.37268(14) 0.26597(19) 0.0269(6) Uani 1 1 d . . . . .
H10A H -0.058040 0.340539 0.313183 0.040 Uiso 1 1 calc R U . . .
H10B H -0.211682 0.363792 0.244980 0.040 Uiso 1 1 calc R U . . .
H10C H -0.090402 0.415510 0.294735 0.040 Uiso 1 1 calc R U . . .
C11 C -0.0641(3) 0.30166(14) 0.13844(18) 0.0258(6) Uani 1 1 d . . . . .
H11A H -0.048318 0.302249 0.075436 0.039 Uiso 1 1 calc R U . . .
H11B H -0.161965 0.285764 0.132433 0.039 Uiso 1 1 calc R U . . .
H11C H 0.007379 0.273406 0.181113 0.039 Uiso 1 1 calc R U . . .
C12 C 0.4702(2) 0.33764(12) 0.38990(16) 0.0168(5) Uani 1 1 d . . . . .
H12A H 0.564982 0.359716 0.404063 0.020 Uiso 1 1 calc R U . . .
H12B H 0.437933 0.339767 0.447951 0.020 Uiso 1 1 calc R U . . .
C13 C 0.1964(3) 0.20728(14) 0.49933(18) 0.0247(6) Uani 1 1 d . . . . .
H13A H 0.246871 0.247412 0.523484 0.037 Uiso 1 1 calc R U . . .
H13B H 0.191571 0.180392 0.553143 0.037 Uiso 1 1 calc R U . . .
H13C H 0.097942 0.216922 0.459184 0.037 Uiso 1 1 calc R U . . .
C14 C 0.2024(3) 0.11068(13) 0.41010(19) 0.0290(6) Uani 1 1 d . . . . .
H14A H 0.102770 0.118875 0.370796 0.043 Uiso 1 1 calc R U . . .
H14B H 0.201069 0.085168 0.465961 0.043 Uiso 1 1 calc R U . . .
H14C H 0.254412 0.087085 0.372509 0.043 Uiso 1 1 calc R U . . .
C15 C 0.4263(3) 0.15813(12) 0.50269(17) 0.0214(5) Uani 1 1 d . . . . .
H15A H 0.470305 0.126483 0.469190 0.026 Uiso 1 1 calc R U . . .
H15B H 0.420623 0.137988 0.562630 0.026 Uiso 1 1 calc R U . . .
C16 C 0.5254(3) 0.21653(13) 0.52767(16) 0.0209(5) Uani 1 1 d . . . . .
H16A H 0.604065 0.207180 0.586865 0.025 Uiso 1 1 calc R U . . .
H16B H 0.468935 0.253101 0.541132 0.025 Uiso 1 1 calc R U . . .
C17 C 0.5935(2) 0.23671(12) 0.45016(16) 0.0183(5) Uani 1 1 d . . . . .
H17A H 0.675076 0.266312 0.478365 0.022 Uiso 1 1 calc R U . . .
H17B H 0.633420 0.198221 0.427329 0.022 Uiso 1 1 calc R U . . .
C18 C 0.5426(3) 0.26501(11) 0.28160(16) 0.0159(5) Uani 1 1 d . . . . .
H18A H 0.643266 0.281442 0.299285 0.019 Uiso 1 1 calc R U . . .
H18B H 0.482505 0.293983 0.232084 0.019 Uiso 1 1 calc R U . . .
C19 C 0.5407(2) 0.19945(11) 0.23861(15) 0.0140(5) Uani 1 1 d . . . . .
C20 C 0.4090(2) 0.16589(11) 0.19965(15) 0.0134(5) Uani 1 1 d . . . . .
C21 C 0.4078(2) 0.11145(11) 0.14093(15) 0.0146(5) Uani 1 1 d . . . . .
C22 C 0.5396(3) 0.09155(12) 0.12927(16) 0.0177(5) Uani 1 1 d . . . . .
H22 H 0.539543 0.055136 0.090280 0.021 Uiso 1 1 calc R U . . .
C23 C 0.6716(3) 0.12219(13) 0.17173(17) 0.0210(5) Uani 1 1 d . . . . .
C24 C 0.6693(3) 0.17615(12) 0.22581(16) 0.0174(5) Uani 1 1 d . . . . .
H24 H 0.757563 0.198031 0.255105 0.021 Uiso 1 1 calc R U . . .
C25 C 0.2660(3) 0.07492(11) 0.09331(16) 0.0166(5) Uani 1 1 d . . . . .
C26 C 0.1493(3) 0.12006(12) 0.03114(16) 0.0194(5) Uani 1 1 d . . . . .
H26A H 0.127962 0.154090 0.071117 0.029 Uiso 1 1 calc R U . . .
H26B H 0.060911 0.095542 0.001458 0.029 Uiso 1 1 calc R U . . .
H26C H 0.185056 0.139239 -0.018667 0.029 Uiso 1 1 calc R U . . .
C27 C 0.2071(3) 0.04526(13) 0.17041(17) 0.0214(5) Uani 1 1 d . . . . .
H27A H 0.281174 0.017455 0.211854 0.032 Uiso 1 1 calc R U . . .
H27B H 0.120326 0.019874 0.139944 0.032 Uiso 1 1 calc R U . . .
H27C H 0.182215 0.079532 0.208589 0.032 Uiso 1 1 calc R U . . .
C28 C 0.2873(3) 0.02082(13) 0.02834(18) 0.0248(6) Uani 1 1 d . . . . .
H28A H 0.321037 0.038852 -0.023092 0.037 Uiso 1 1 calc R U . . .
H28B H 0.195128 -0.001532 0.000879 0.037 Uiso 1 1 calc R U . . .
H28C H 0.359580 -0.009548 0.065573 0.037 Uiso 1 1 calc R U . . .
C29 C 0.8123(3) 0.09751(15) 0.1592(2) 0.0328(7) Uani 1 1 d . . . . .
H29A H 0.829395 0.053536 0.183607 0.049 Uiso 1 1 calc R U . . .
H29B H 0.892416 0.125089 0.194460 0.049 Uiso 1 1 calc R U . . .
H29C H 0.806208 0.097930 0.091262 0.049 Uiso 1 1 calc R U . . .

loop_
_atom_site_aniso_label
_atom_site_aniso_U_11
_atom_site_aniso_U_22
_atom_site_aniso_U_33
_atom_site_aniso_U_23
_atom_site_aniso_U_13
_atom_site_aniso_U_12
Zn1 0.01621(15) 0.01089(17) 0.01222(15) 0.00063(10) 0.00438(11) 0.00137(10)
O1 0.0176(8) 0.0108(9) 0.0169(8) 0.0010(6) 0.0058(6) 0.0022(6)
O2 0.0148(8) 0.0164(9) 0.0149(8) -0.0026(7) 0.0042(6) 0.0012(6)
N1 0.0231(10) 0.0159(11) 0.0148(10) 0.0008(8) 0.0058(8) -0.0007(8)
N2 0.0149(9) 0.0124(11) 0.0108(9) 0.0001(7) 0.0020(7) 0.0033(8)
C1 0.0195(11) 0.0077(12) 0.0105(10) -0.0016(9) 0.0039(9) 0.0026(9)
C2 0.0196(12) 0.0126(13) 0.0151(11) -0.0014(9) 0.0026(9) 0.0019(9)
C3 0.0269(13) 0.0130(13) 0.0163(12) 0.0010(9) 0.0012(10) 0.0014(10)
C4 0.0319(13) 0.0112(13) 0.0150(11) -0.0025(9) 0.0052(10) -0.0037(10)
C5 0.0219(12) 0.0141(13) 0.0174(12) -0.0052(10) 0.0042(10) -0.0050(10)
C6 0.0206(12) 0.0123(12) 0.0119(11) -0.0039(9) 0.0024(9) 0.0019(9)
C7 0.0403(16) 0.0174(14) 0.0232(13) 0.0016(11) 0.0043(12) -0.0084(12)
C8 0.0172(12) 0.0225(14) 0.0223(13) 0.0062(11) 0.0016(10) 0.0034(10)
C9 0.0222(14) 0.045(2) 0.0461(18) 0.0225(15) -0.0048(13) 0.0007(13)
C10 0.0204(13) 0.0258(15) 0.0362(15) -0.0007(12) 0.0107(11) 0.0063(11)
C11 0.0200(12) 0.0334(16) 0.0219(13) -0.0061(11) 0.0029(10) -0.0063(11)
C12 0.0180(11) 0.0145(13) 0.0161(11) -0.0044(10) 0.0022(9) 0.0007(9)
C13 0.0280(13) 0.0273(15) 0.0232(13) 0.0054(11) 0.0143(11) 0.0048(11)
C14 0.0411(16) 0.0185(15) 0.0243(14) 0.0056(11) 0.0050(12) -0.0086(12)
C15 0.0307(13) 0.0186(14) 0.0163(12) 0.0040(10) 0.0090(10) 0.0060(11)
C16 0.0215(12) 0.0268(15) 0.0126(11) 0.0036(10) 0.0021(10) 0.0059(10)
C17 0.0173(12) 0.0211(14) 0.0146(11) 0.0023(10) 0.0020(9) 0.0045(10)
C18 0.0200(12) 0.0146(13) 0.0144(11) -0.0002(9) 0.0074(9) -0.0005(9)
C19 0.0191(11) 0.0135(12) 0.0101(10) 0.0026(9) 0.0055(9) 0.0001(9)
C20 0.0192(11) 0.0117(12) 0.0097(10) 0.0034(9) 0.0047(9) 0.0025(9)
C21 0.0224(12) 0.0111(12) 0.0103(11) 0.0017(9) 0.0048(9) 0.0014(9)
C22 0.0261(13) 0.0136(13) 0.0138(11) -0.0012(9) 0.0068(10) 0.0056(10)
C23 0.0220(12) 0.0235(14) 0.0194(12) 0.0006(10) 0.0087(10) 0.0054(11)
C24 0.0186(12) 0.0185(13) 0.0152(11) 0.0006(9) 0.0050(9) 0.0004(10)
C25 0.0232(12) 0.0106(12) 0.0155(11) -0.0008(9) 0.0049(10) -0.0011(10)
C26 0.0241(12) 0.0164(13) 0.0153(11) -0.0003(10) 0.0020(10) -0.0008(10)
C27 0.0275(13) 0.0150(14) 0.0204(13) 0.0023(10) 0.0054(10) -0.0025(10)
C28 0.0330(14) 0.0181(14) 0.0223(13) -0.0062(11) 0.0069(11) -0.0010(11)
C29 0.0247(14) 0.0382(18) 0.0376(16) -0.0123(13) 0.0124(12) 0.0050(12)

loop_
_atom_type_symbol
_atom_type_description
_atom_type_scat_dispersion_real
_atom_type_scat_dispersion_imag
_atom_type_scat_source
C C 0.0033 0.0016 'International Tables Vol C Tables 4.2.6.8 and 6.1.1.4'
H H 0.0000 0.0000 'International Tables Vol C Tables 4.2.6.8 and 6.1.1.4'
N N 0.0061 0.0033 'International Tables Vol C Tables 4.2.6.8 and 6.1.1.4'
O O 0.0106 0.0060 'International Tables Vol C Tables 4.2.6.8 and 6.1.1.4'
Zn Zn 0.2839 1.4301 'International Tables Vol C Tables 4.2.6.8 and 6.1.1.4'

loop_
_geom_angle_atom_site_label_1
_geom_angle_atom_site_label_2
_geom_angle_atom_site_label_3
_geom_angle
_geom_angle_site_symmetry_1
_geom_angle_site_symmetry_3
_geom_angle_publ_flag
O2 Zn1 O1 120.41(7) . . ?
O2 Zn1 N2 100.97(7) . . ?
O1 Zn1 N2 99.79(7) . . ?
O2 Zn1 N1 117.52(8) . . ?
O1 Zn1 N1 109.06(7) . . ?
N2 Zn1 N1 105.88(8) . . ?
C1 O1 Zn1 113.74(13) . . ?
C20 O2 Zn1 121.13(14) . . ?
C14 N1 C15 107.9(2) . . ?
C14 N1 C13 108.5(2) . . ?
C15 N1 C13 109.48(18) . . ?
C14 N1 Zn1 111.95(15) . . ?
C15 N1 Zn1 109.34(14) . . ?
C13 N1 Zn1 109.61(15) . . ?
C17 N2 C18 110.43(17) . . ?
C17 N2 C12 110.46(18) . . ?
C18 N2 C12 109.33(17) . . ?
C17 N2 Zn1 113.90(14) . . ?
C18 N2 Zn1 106.31(13) . . ?
C12 N2 Zn1 106.20(13) . . ?
O1 C1 C6 120.3(2) . . ?
O1 C1 C2 121.1(2) . . ?
C6 C1 C2 118.6(2) . . ?
C3 C2 C1 118.1(2) . . ?
C3 C2 C8 122.3(2) . . ?
C1 C2 C8 119.6(2) . . ?
C2 C3 C4 123.8(2) . . ?
C2 C3 H3 118.1 . . ?
C4 C3 H3 118.1 . . ?
C5 C4 C3 117.3(2) . . ?
C5 C4 C7 121.5(2) . . ?
C3 C4 C7 121.3(2) . . ?
C4 C5 C6 121.5(2) . . ?
C4 C5 H5 119.3 . . ?
C6 C5 H5 119.3 . . ?
C5 C6 C1 120.7(2) . . ?
C5 C6 C12 119.9(2) . . ?
C1 C6 C12 119.5(2) . . ?
C4 C7 H7A 109.5 . . ?
C4 C7 H7B 109.5 . . ?
H7A C7 H7B 109.5 . . ?
C4 C7 H7C 109.5 . . ?
H7A C7 H7C 109.5 . . ?
H7B C7 H7C 109.5 . . ?
C11 C8 C9 108.2(2) . . ?
C11 C8 C10 109.8(2) . . ?
C9 C8 C10 107.3(2) . . ?
C11 C8 C2 109.9(2) . . ?
C9 C8 C2 111.8(2) . . ?
C10 C8 C2 109.8(2) . . ?
C8 C9 H9A 109.5 . . ?
C8 C9 H9B 109.5 . . ?
H9A C9 H9B 109.5 . . ?
C8 C9 H9C 109.5 . . ?
H9A C9 H9C 109.5 . . ?
H9B C9 H9C 109.5 . . ?
C8 C10 H10A 109.5 . . ?
C8 C10 H10B 109.5 . . ?
H10A C10 H10B 109.5 . . ?
C8 C10 H10C 109.5 . . ?
H10A C10 H10C 109.5 . . ?
H10B C10 H10C 109.5 . . ?
C8 C11 H11A 109.5 . . ?
C8 C11 H11B 109.5 . . ?
H11A C11 H11B 109.5 . . ?
C8 C11 H11C 109.5 . . ?
H11A C11 H11C 109.5 . . ?
H11B C11 H11C 109.5 . . ?
N2 C12 C6 113.43(18) . . ?
N2 C12 H12A 108.9 . . ?
C6 C12 H12A 108.9 . . ?
N2 C12 H12B 108.9 . . ?
C6 C12 H12B 108.9 . . ?
H12A C12 H12B 107.7 . . ?
N1 C13 H13A 109.5 . . ?
N1 C13 H13B 109.5 . . ?
H13A C13 H13B 109.5 . . ?
N1 C13 H13C 109.5 . . ?
H13A C13 H13C 109.5 . . ?
H13B C13 H13C 109.5 . . ?
N1 C14 H14A 109.5 . . ?
N1 C14 H14B 109.5 . . ?
H14A C14 H14B 109.5 . . ?
N1 C14 H14C 109.5 . . ?
H14A C14 H14C 109.5 . . ?
H14B C14 H14C 109.5 . . ?
N1 C15 C16 114.4(2) . . ?
N1 C15 H15A 108.7 . . ?
C16 C15 H15A 108.7 . . ?
N1 C15 H15B 108.7 . . ?
C16 C15 H15B 108.7 . . ?
H15A C15 H15B 107.6 . . ?
C15 C16 C17 114.7(2) . . ?
C15 C16 H16A 108.6 . . ?
C17 C16 H16A 108.6 . . ?
C15 C16 H16B 108.6 . . ?
C17 C16 H16B 108.6 . . ?
H16A C16 H16B 107.6 . . ?
N2 C17 C16 113.32(19) . . ?
N2 C17 H17A 108.9 . . ?
C16 C17 H17A 108.9 . . ?
N2 C17 H17B 108.9 . . ?
C16 C17 H17B 108.9 . . ?
H17A C17 H17B 107.7 . . ?
N2 C18 C19 115.81(19) . . ?
N2 C18 H18A 108.3 . . ?
C19 C18 H18A 108.3 . . ?
N2 C18 H18B 108.3 . . ?
C19 C18 H18B 108.3 . . ?
H18A C18 H18B 107.4 . . ?
C24 C19 C20 120.2(2) . . ?
C24 C19 C18 118.1(2) . . ?
C20 C19 C18 121.2(2) . . ?
O2 C20 C19 120.8(2) . . ?
O2 C20 C21 120.1(2) . . ?
C19 C20 C21 119.0(2) . . ?
C22 C21 C20 117.8(2) . . ?
C22 C21 C25 121.2(2) . . ?
C20 C21 C25 121.0(2) . . ?
C21 C22 C23 123.7(2) . . ?
C21 C22 H22 118.2 . . ?
C23 C22 H22 118.2 . . ?
C24 C23 C22 117.5(2) . . ?
C24 C23 C29 120.9(2) . . ?
C22 C23 C29 121.6(2) . . ?
C23 C24 C19 121.7(2) . . ?
C23 C24 H24 119.1 . . ?
C19 C24 H24 119.1 . . ?
C28 C25 C27 108.0(2) . . ?
C28 C25 C21 112.42(19) . . ?
C27 C25 C21 109.68(18) . . ?
C28 C25 C26 106.88(19) . . ?
C27 C25 C26 108.43(19) . . ?
C21 C25 C26 111.27(19) . . ?
C25 C26 H26A 109.5 . . ?
C25 C26 H26B 109.5 . . ?
H26A C26 H26B 109.5 . . ?
C25 C26 H26C 109.5 . . ?
H26A C26 H26C 109.5 . . ?
H26B C26 H26C 109.5 . . ?
C25 C27 H27A 109.5 . . ?
C25 C27 H27B 109.5 . . ?
H27A C27 H27B 109.5 . . ?
C25 C27 H27C 109.5 . . ?
H27A C27 H27C 109.5 . . ?
H27B C27 H27C 109.5 . . ?
C25 C28 H28A 109.5 . . ?
C25 C28 H28B 109.5 . . ?
H28A C28 H28B 109.5 . . ?
C25 C28 H28C 109.5 . . ?
H28A C28 H28C 109.5 . . ?
H28B C28 H28C 109.5 . . ?
C23 C29 H29A 109.5 . . ?
C23 C29 H29B 109.5 . . ?
H29A C29 H29B 109.5 . . ?
C23 C29 H29C 109.5 . . ?
H29A C29 H29C 109.5 . . ?
H29B C29 H29C 109.5 . . ?

loop_
_geom_bond_atom_site_label_1
_geom_bond_atom_site_label_2
_geom_bond_distance
_geom_bond_site_symmetry_2
_geom_bond_publ_flag
Zn1 O2 1.8906(15) . ?
Zn1 O1 1.9046(16) . ?
Zn1 N2 2.0528(19) . ?
Zn1 N1 2.0585(19) . ?
O1 C1 1.334(3) . ?
O2 C20 1.343(3) . ?
N1 C14 1.481(3) . ?
N1 C15 1.488(3) . ?
N1 C13 1.490(3) . ?
N2 C17 1.484(3) . ?
N2 C18 1.494(3) . ?
N2 C12 1.497(3) . ?
C1 C6 1.413(3) . ?
C1 C2 1.423(3) . ?
C2 C3 1.392(3) . ?
C2 C8 1.539(3) . ?
C3 C4 1.395(4) . ?
C3 H3 0.9500 . ?
C4 C5 1.388(3) . ?
C4 C7 1.515(3) . ?
C5 C6 1.395(3) . ?
C5 H5 0.9500 . ?
C6 C12 1.512(3) . ?
C7 H7A 0.9800 . ?
C7 H7B 0.9800 . ?
C7 H7C 0.9800 . ?
C8 C11 1.534(4) . ?
C8 C9 1.538(4) . ?
C8 C10 1.538(3) . ?
C9 H9A 0.9800 . ?
C9 H9B 0.9800 . ?
C9 H9C 0.9800 . ?
C10 H10A 0.9800 . ?
C10 H10B 0.9800 . ?
C10 H10C 0.9800 . ?
C11 H11A 0.9800 . ?
C11 H11B 0.9800 . ?
C11 H11C 0.9800 . ?
C12 H12A 0.9900 . ?
C12 H12B 0.9900 . ?
C13 H13A 0.9800 . ?
C13 H13B 0.9800 . ?
C13 H13C 0.9800 . ?
C14 H14A 0.9800 . ?
C14 H14B 0.9800 . ?
C14 H14C 0.9800 . ?
C15 C16 1.524(4) . ?
C15 H15A 0.9900 . ?
C15 H15B 0.9900 . ?
C16 C17 1.530(3) . ?
C16 H16A 0.9900 . ?
C16 H16B 0.9900 . ?
C17 H17A 0.9900 . ?
C17 H17B 0.9900 . ?
C18 C19 1.502(3) . ?
C18 H18A 0.9900 . ?
C18 H18B 0.9900 . ?
C19 C24 1.397(3) . ?
C19 C20 1.415(3) . ?
C20 C21 1.422(3) . ?
C21 C22 1.396(3) . ?
C21 C25 1.542(3) . ?
C22 C23 1.397(4) . ?
C22 H22 0.9500 . ?
C23 C24 1.380(4) . ?
C23 C29 1.514(3) . ?
C24 H24 0.9500 . ?
C25 C28 1.529(3) . ?
C25 C27 1.537(3) . ?
C25 C26 1.542(3) . ?
C26 H26A 0.9800 . ?
C26 H26B 0.9800 . ?
C26 H26C 0.9800 . ?
C27 H27A 0.9800 . ?
C27 H27B 0.9800 . ?
C27 H27C 0.9800 . ?
C28 H28A 0.9800 . ?
C28 H28B 0.9800 . ?
C28 H28C 0.9800 . ?
C29 H29A 0.9800 . ?
C29 H29B 0.9800 . ?
C29 H29C 0.9800 . ?

loop_
_geom_torsion_atom_site_label_1
_geom_torsion_atom_site_label_2
_geom_torsion_atom_site_label_3
_geom_torsion_atom_site_label_4
_geom_torsion
_geom_torsion_site_symmetry_1
_geom_torsion_site_symmetry_2
_geom_torsion_site_symmetry_3
_geom_torsion_site_symmetry_4
_geom_torsion_publ_flag
O1 Zn1 O2 C20 135.74(16) . . . . ?
N2 Zn1 O2 C20 27.40(17) . . . . ?
N1 Zn1 O2 C20 -87.14(17) . . . . ?
Zn1 O1 C1 C6 -50.3(2) . . . . ?
Zn1 O1 C1 C2 130.30(18) . . . . ?
O1 C1 C2 C3 -179.2(2) . . . . ?
C6 C1 C2 C3 1.5(3) . . . . ?
O1 C1 C2 C8 -0.5(3) . . . . ?
C6 C1 C2 C8 -179.9(2) . . . . ?
C1 C2 C3 C4 0.9(4) . . . . ?
C8 C2 C3 C4 -177.8(2) . . . . ?
C2 C3 C4 C5 -2.0(4) . . . . ?
C2 C3 C4 C7 178.0(2) . . . . ?
C3 C4 C5 C6 0.8(3) . . . . ?
C7 C4 C5 C6 -179.2(2) . . . . ?
C4 C5 C6 C1 1.5(3) . . . . ?
C4 C5 C6 C12 -178.2(2) . . . . ?
O1 C1 C6 C5 178.0(2) . . . . ?
C2 C1 C6 C5 -2.6(3) . . . . ?
O1 C1 C6 C12 -2.3(3) . . . . ?
C2 C1 C6 C12 177.1(2) . . . . ?
C3 C2 C8 C11 117.0(3) . . . . ?
C1 C2 C8 C11 -61.6(3) . . . . ?
C3 C2 C8 C9 -3.2(3) . . . . ?
C1 C2 C8 C9 178.2(2) . . . . ?
C3 C2 C8 C10 -122.1(2) . . . . ?
C1 C2 C8 C10 59.3(3) . . . . ?
C17 N2 C12 C6 -178.02(18) . . . . ?
C18 N2 C12 C6 60.3(2) . . . . ?
Zn1 N2 C12 C6 -54.1(2) . . . . ?
C5 C6 C12 N2 -116.0(2) . . . . ?
C1 C6 C12 N2 64.4(3) . . . . ?
C14 N1 C15 C16 170.3(2) . . . . ?
C13 N1 C15 C16 -71.8(2) . . . . ?
Zn1 N1 C15 C16 48.3(2) . . . . ?
N1 C15 C16 C17 -81.7(3) . . . . ?
C18 N2 C17 C16 -158.8(2) . . . . ?
C12 N2 C17 C16 80.1(2) . . . . ?
Zn1 N2 C17 C16 -39.3(2) . . . . ?
C15 C16 C17 N2 74.1(3) . . . . ?
C17 N2 C18 C19 69.5(2) . . . . ?
C12 N2 C18 C19 -168.79(19) . . . . ?
Zn1 N2 C18 C19 -54.5(2) . . . . ?
N2 C18 C19 C24 -125.8(2) . . . . ?
N2 C18 C19 C20 63.0(3) . . . . ?
Zn1 O2 C20 C19 -32.2(3) . . . . ?
Zn1 O2 C20 C21 150.69(16) . . . . ?
C24 C19 C20 O2 177.7(2) . . . . ?
C18 C19 C20 O2 -11.4(3) . . . . ?
C24 C19 C20 C21 -5.2(3) . . . . ?
C18 C19 C20 C21 165.7(2) . . . . ?
O2 C20 C21 C22 -179.1(2) . . . . ?
C19 C20 C21 C22 3.7(3) . . . . ?
O2 C20 C21 C25 -0.2(3) . . . . ?
C19 C20 C21 C25 -177.4(2) . . . . ?
C20 C21 C22 C23 -0.2(3) . . . . ?
C25 C21 C22 C23 -179.1(2) . . . . ?
C21 C22 C23 C24 -1.9(4) . . . . ?
C21 C22 C23 C29 178.2(2) . . . . ?
C22 C23 C24 C19 0.4(4) . . . . ?
C29 C23 C24 C19 -179.7(2) . . . . ?
C20 C19 C24 C23 3.1(3) . . . . ?
C18 C19 C24 C23 -168.1(2) . . . . ?
C22 C21 C25 C28 -4.9(3) . . . . ?
C20 C21 C25 C28 176.3(2) . . . . ?
C22 C21 C25 C27 115.3(2) . . . . ?
C20 C21 C25 C27 -63.5(3) . . . . ?
C22 C21 C25 C26 -124.7(2) . . . . ?
C20 C21 C25 C26 56.4(3) . . . . ?
